data_7218405
loop_
_publ_author_name
'Gautier, R.'
'Auguste, S.'
'Clevers, S.'
'Dupray, V.'
'Coquerel, G.'
'Le Fur, E.'

_publ_section_title
;
 Influence of the cation size on the second harmonic generation response
 of chiral A(VO2)2(PO4)&#x00B7;3H2O (A = K+, NH4+and Rb+)
;
_journal_issue 47
_journal_name_full CrystEngComm
_journal_page_first 10902
_journal_paper_doi 10.1039/C4CE01847H
_journal_volume 16
_journal_year 2014
_chemical_absolute_configuration unk
_chemical_compound_source 'synthesis as described'
_chemical_formula_moiety 'O9 P V2, 2(O), K'
_chemical_formula_sum 'K O11 P V2'
_chemical_formula_weight 347.95
_space_group_IT_number 19
_symmetry_cell_setting orthorhombic
_symmetry_Int_Tables_number 19
_symmetry_space_group_name_Hall 'P 2ac 2ab'
_symmetry_space_group_name_H-M 'P 21 21 21'
_atom_sites_solution_primary direct
_atom_sites_solution_secondary difmap
_audit_conform_dict_location ftp://ftp.iucr.org/pub/cif_core.dic
_audit_conform_dict_name cif_core.dic
_audit_conform_dict_version 2.4
_audit_creation_date 2013-11-22T06:30:51-00:00
_audit_creation_method 'WinGX routine CIF_UPDATE'
_cell_angle_alpha 90
_cell_angle_beta 90
_cell_angle_gamma 90
_cell_formula_units_Z 4
_cell_length_a 7.12030(10)
_cell_length_b 10.1782(2)
_cell_length_c 12.3477(3)
_cell_measurement_reflns_used 9473
_cell_measurement_temperature 293(2)
_cell_measurement_theta_max 32.032
_cell_measurement_theta_min 2.91
_cell_measurement_wavelength 0.71073
_cell_volume 894.86(3)
_computing_cell_refinement 'Dirax/lsq (Duisenberg & Schreurs, 1989-2000)'
_computing_data_collection 'Collect (Bruker AXS BV, 1997-2004)'
_computing_data_reduction 'EvalCCD (Duisenberg & Schreurs 1990-2000)'
_computing_molecular_graphics 'Ortep-3 for Windows (Farrugia, 1997)'
_computing_publication_material 'WinGX publication routines (Farrugia, 1999)'
_computing_structure_refinement 'SHELXL-97 (Sheldrick, 1997)'
_computing_structure_solution 'SHELXS-86 (Sheldrick, 1986)'
_diffrn_ambient_temperature 293(2)
_diffrn_detector 'CCD plate'
_diffrn_detector_area_resol_mean 9
_diffrn_measured_fraction_theta_full 0.997
_diffrn_measured_fraction_theta_max 0.997
_diffrn_measurement_device '95mm CCD camera on \k-goniostat'
_diffrn_measurement_device_type KappaCCD
_diffrn_measurement_method 'CCD rotation images, thick slices'
_diffrn_orient_matrix_type 'by Bruker AXS Collect from scalepack cell'
_diffrn_orient_matrix_UB_11 -0.100616
_diffrn_orient_matrix_UB_12 -0.464573E-1
_diffrn_orient_matrix_UB_13 0.415458E-1
_diffrn_orient_matrix_UB_21 0.539388E-1
_diffrn_orient_matrix_UB_22 -0.865715E-1
_diffrn_orient_matrix_UB_23 -0.223392E-1
_diffrn_orient_matrix_UB_31 0.818015E-1
_diffrn_orient_matrix_UB_32 -0.582E-4
_diffrn_orient_matrix_UB_33 0.658313E-1
_diffrn_radiation_monochromator graphite
_diffrn_radiation_probe x-ray
_diffrn_radiation_type MoK\a
_diffrn_radiation_wavelength 0.71069
_diffrn_reflns_av_R_equivalents 0.0243
_diffrn_reflns_av_unetI/netI 0.0218
_diffrn_reflns_limit_h_max 10
_diffrn_reflns_limit_h_min -10
_diffrn_reflns_limit_k_max 15
_diffrn_reflns_limit_k_min -14
_diffrn_reflns_limit_l_max 16
_diffrn_reflns_limit_l_min -18
_diffrn_reflns_number 15601
_diffrn_reflns_theta_full 32
_diffrn_reflns_theta_max 32
_diffrn_reflns_theta_min 3.86
_diffrn_source 'Enraf Nonius FR590'
_exptl_absorpt_coefficient_mu 2.779
_exptl_absorpt_correction_type none
_exptl_crystal_colour red
_exptl_crystal_density_diffrn 2.583
_exptl_crystal_density_method 'not measured'
_exptl_crystal_description prism
_exptl_crystal_F_000 672
_exptl_crystal_size_max 0.03
_exptl_crystal_size_mid 0.02
_exptl_crystal_size_min 0.01
_refine_diff_density_max 0.626
_refine_diff_density_min -0.549
_refine_diff_density_rms 0.112
_refine_ls_abs_structure_details 'Flack H D (1983), Acta Cryst. A39, 876-881'
_refine_ls_abs_structure_Flack 0
_refine_ls_extinction_method none
_refine_ls_goodness_of_fit_ref 1.217
_refine_ls_hydrogen_treatment noref
_refine_ls_matrix_type full
_refine_ls_number_parameters 136
_refine_ls_number_reflns 3096
_refine_ls_number_restraints 0
_refine_ls_restrained_S_all 1.217
_refine_ls_R_factor_all 0.0292
_refine_ls_R_factor_gt 0.0263
_refine_ls_shift/su_max 0
_refine_ls_shift/su_mean 0
_refine_ls_structure_factor_coef Fsqd
_refine_ls_weighting_details 'calc w=1/[\s^2^(Fo^2^)+(0.0205P)^2^+1.4939P] where P=(Fo^2^+2Fc^2^)/3'
_refine_ls_weighting_scheme calc
_refine_ls_wR_factor_gt 0.0679
_refine_ls_wR_factor_ref 0.0687
_reflns_number_gt 2950
_reflns_number_total 3096
_reflns_threshold_expression >2sigma(I)
_cod_data_source_file c4ce01847h1.cif
_cod_data_source_block import
_cod_depositor_comments 'Adding full bibliography for 7218404--7218405.cif.'
_cod_database_code 7218405

loop_
_symmetry_equiv_pos_as_xyz
'x, y, z'
'-x+1/2, -y, z+1/2'
'x+1/2, -y+1/2, -z'
'-x, y+1/2, -z+1/2'

loop_
_atom_site_label
_atom_site_type_symbol
_atom_site_fract_x
_atom_site_fract_y
_atom_site_fract_z
_atom_site_U_iso_or_equiv
_atom_site_adp_type
_atom_site_occupancy
_atom_site_symmetry_multiplicity
_atom_site_calc_flag
V1 V 0.19714(6) -0.03709(4) 0.09371(4) 0.00844(9) Uani 1 1 d
V2 V 0.01919(5) 0.27777(4) -0.00432(4) 0.00727(8) Uani 1 1 d
K1 K 0.25168(10) 0.26596(7) 0.26327(6) 0.02321(14) Uani 1 1 d
P1 P 0.23596(9) 0.07231(6) -0.14391(5) 0.00715(11) Uani 1 1 d
O7 O -0.0840(3) 0.34431(19) 0.13151(16) 0.0097(3) Uani 1 1 d
O2 O 0.4467(3) 0.09702(19) 0.07810(16) 0.0107(3) Uani 1 1 d
O1 O 0.0583(3) -0.1597(2) 0.11130(18) 0.0152(4) Uani 1 1 d
O9 O 0.2440(3) 0.31080(17) 0.01684(16) 0.0106(3) Uani 1 1 d
O8 O 0.0623(3) 0.15973(19) -0.12596(15) 0.0097(3) Uani 1 1 d
O4 O 0.2740(3) -0.0110(2) 0.24350(15) 0.0114(4) Uani 1 1 d
OW1 O 0.2524(4) 0.5377(3) 0.2699(2) 0.0277(5) Uani 1 1 d
O3 O 0.4413(3) -0.1729(2) 0.08453(19) 0.0153(4) Uani 1 1 d
OW2 O 0.2467(4) 0.5960(2) 0.0485(2) 0.0245(5) Uani 1 1 d
O5 O 0.2352(3) -0.04370(19) -0.06340(14) 0.0108(3) Uani 1 1 d
O6 O 0.0531(3) 0.09414(19) 0.08831(17) 0.0115(3) Uani 1 1 d

loop_
_atom_site_aniso_label
_atom_site_aniso_U_11
_atom_site_aniso_U_22
_atom_site_aniso_U_33
_atom_site_aniso_U_23
_atom_site_aniso_U_13
_atom_site_aniso_U_12
V1 0.00895(17) 0.00904(18) 0.00732(18) 0.00081(16) -0.00009(15) 0.00001(14)
V2 0.00618(15) 0.00829(16) 0.00733(18) 0.00005(17) 0.00001(14) 0.00046(13)
K1 0.0253(3) 0.0217(3) 0.0226(3) -0.0024(3) 0.0024(3) 0.0014(3)
P1 0.0076(3) 0.0086(3) 0.0053(2) -0.0009(2) -0.0003(2) -0.0001(2)
O7 0.0082(7) 0.0130(9) 0.0080(9) -0.0019(7) 0.0000(6) 0.0028(7)
O2 0.0100(8) 0.0116(8) 0.0103(9) 0.0022(7) -0.0005(7) -0.0024(6)
O1 0.0175(10) 0.0128(9) 0.0154(10) 0.0010(8) 0.0030(8) -0.0037(7)
O9 0.0078(7) 0.0103(7) 0.0136(9) -0.0006(7) -0.0005(7) 0.0003(6)
O8 0.0091(8) 0.0114(8) 0.0087(9) -0.0026(7) -0.0009(6) 0.0020(6)
O4 0.0145(10) 0.0136(9) 0.0061(8) 0.0028(6) -0.0006(7) -0.0003(7)
OW1 0.0237(11) 0.0324(13) 0.0270(12) -0.0069(11) 0.0005(10) -0.0031(11)
O3 0.0164(9) 0.0131(9) 0.0165(10) -0.0007(8) 0.0010(8) 0.0008(7)
OW2 0.0261(11) 0.0155(10) 0.0320(13) -0.0031(9) 0.0015(10) -0.0005(9)
O5 0.0158(9) 0.0092(8) 0.0072(8) 0.0003(6) 0.0000(6) -0.0011(7)
O6 0.0110(8) 0.0127(8) 0.0108(8) 0.0000(7) -0.0006(7) 0.0012(6)

loop_
_atom_type_symbol
_atom_type_description
_atom_type_scat_dispersion_real
_atom_type_scat_dispersion_imag
_atom_type_scat_source
O O 0.0106 0.006 'International Tables Vol C Tables 4.2.6.8 and 6.1.1.4'
P P 0.1023 0.0942 'International Tables Vol C Tables 4.2.6.8 and 6.1.1.4'
K K 0.2009 0.2494 'International Tables Vol C Tables 4.2.6.8 and 6.1.1.4'
V V 0.3005 0.5294 'International Tables Vol C Tables 4.2.6.8 and 6.1.1.4'

loop_
_exptl_crystal_face_index_h
_exptl_crystal_face_index_k
_exptl_crystal_face_index_l
_exptl_crystal_face_perp_dist
0 -1 -8 0.043
0 1 8 0.033
1 0 0 0.135
-1 0 0 0.176
0 1 0 0.036
0 -1 0 0.015
0 0 1 0.026
0 0 -1 0.03

loop_
_geom_angle_atom_site_label_1
_geom_angle_atom_site_label_2
_geom_angle_atom_site_label_3
_geom_angle
_geom_angle_site_symmetry_1
_geom_angle_site_symmetry_3
O1 V1 O6 104.26(10) . .
O1 V1 O4 98.66(10) . .
O6 V1 O4 95.76(9) . .
O1 V1 O5 101.09(10) . .
O6 V1 O5 94.15(10) . .
O4 V1 O5 154.96(9) . .
O1 V1 O3 90.31(9) . .
O6 V1 O3 165.08(9) . .
O4 V1 O3 85.04(8) . .
O5 V1 O3 79.63(8) . .
O1 V1 O2 165.72(9) . .
O6 V1 O2 89.80(8) . .
O4 V1 O2 77.08(8) . .
O5 V1 O2 80.02(8) . .
O3 V1 O2 75.82(7) . .
O1 V1 K1 128.85(8) . .
O6 V1 K1 55.45(7) . .
O4 V1 K1 47.77(6) . .
O5 V1 K1 124.53(6) . .
O3 V1 K1 117.31(6) . .
O2 V1 K1 57.76(5) . .
O2 V2 O9 103.45(9) 3_455 .
O2 V2 O8 95.74(9) 3_455 .
O9 V2 O8 95.42(9) . .
O2 V2 O7 95.08(9) 3_455 .
O9 V2 O7 99.08(9) . .
O8 V2 O7 159.35(9) . .
O2 V2 O9 89.95(8) 3_455 3_455
O9 V2 O9 166.31(4) . 3_455
O8 V2 O9 80.25(8) . 3_455
O7 V2 O9 82.23(8) . 3_455
O2 V2 O6 167.41(9) 3_455 .
O9 V2 O6 89.11(8) . .
O8 V2 O6 81.94(8) . .
O7 V2 O6 83.66(8) . .
O9 V2 O6 77.46(7) 3_455 .
O2 V2 K1 131.20(7) 3_455 .
O9 V2 K1 55.46(7) . .
O8 V2 K1 126.75(6) . .
O7 V2 K1 54.00(6) . .
O9 V2 K1 117.13(5) 3_455 .
O6 V2 K1 57.30(5) . .
O2 V2 K1 57.43(7) 3_455 3_455
O9 V2 K1 130.53(7) . 3_455
O8 V2 K1 49.39(6) . 3_455
O7 V2 K1 125.64(6) . 3_455
O9 V2 K1 55.18(5) 3_455 3_455
O6 V2 K1 113.43(6) . 3_455
K1 V2 K1 170.370(15) . 3_455
OW1 K1 O1 73.44(7) . 4
OW1 K1 O4 175.34(7) . .
O1 K1 O4 111.15(6) 4 .
OW1 K1 O8 75.77(7) . 3
O1 K1 O8 149.04(6) 4 3
O4 K1 O8 99.61(6) . 3
OW1 K1 O3 76.63(7) . 4_655
O1 K1 O3 100.06(6) 4 4_655
O4 K1 O3 102.90(6) . 4_655
O8 K1 O3 75.59(6) 3 4_655
OW1 K1 O7 75.63(7) . .
O1 K1 O7 66.42(6) 4 .
O4 K1 O7 105.22(6) . .
O8 K1 O7 102.85(6) 3 .
O3 K1 O7 151.67(6) 4_655 .
OW1 K1 O9 83.16(7) . .
O1 K1 O9 119.52(6) 4 .
O4 K1 O9 93.63(5) . .
O8 K1 O9 52.72(5) 3 .
O3 K1 O9 127.73(6) 4_655 .
O7 K1 O9 53.85(5) . .
OW1 K1 O5 134.86(7) . 2
O1 K1 O5 80.79(6) 4 2
O4 K1 O5 48.34(5) . 2
O8 K1 O5 124.79(6) 3 2
O3 K1 O5 72.14(6) 4_655 2
O7 K1 O5 126.12(6) . 2
O9 K1 O5 141.95(5) . 2
OW1 K1 O6 125.58(7) . .
O1 K1 O6 100.22(6) 4 .
O4 K1 O6 53.70(6) . .
O8 K1 O6 95.02(6) 3 .
O3 K1 O6 153.62(6) 4_655 .
O7 K1 O6 53.98(5) . .
O9 K1 O6 52.42(5) . .
O5 K1 O6 94.72(5) 2 .
OW1 K1 O2 124.12(7) . .
O1 K1 O2 152.61(6) 4 .
O4 K1 O2 51.37(5) . .
O8 K1 O2 52.05(5) 3 .
O3 K1 O2 104.40(6) 4_655 .
O7 K1 O2 95.84(5) . .
O9 K1 O2 51.47(5) . .
O5 K1 O2 95.06(5) 2 .
O6 K1 O2 52.89(5) . .
OW1 K1 P1 159.84(6) . 2
O1 K1 P1 95.79(5) 4 2
O4 K1 P1 23.42(4) . 2
O8 K1 P1 114.53(4) 3 2
O3 K1 P1 88.91(4) 4_655 2
O7 K1 P1 116.28(4) . 2
O9 K1 P1 116.96(4) . 2
O5 K1 P1 24.99(4) 2 2
O6 K1 P1 72.41(4) . 2
O2 K1 P1 72.76(4) . 2
OW1 K1 V2 89.70(6) . .
O1 K1 V2 97.62(5) 4 .
O4 K1 V2 88.88(4) . .
O8 K1 V2 79.03(4) 3 .
O3 K1 V2 153.43(5) 4_655 .
O7 K1 V2 31.78(4) . .
O9 K1 V2 26.32(4) . .
O5 K1 V2 130.61(4) 2 .
O6 K1 V2 36.50(4) . .
O2 K1 V2 64.57(4) . .
P1 K1 V2 108.90(2) 2 .
O4 P1 O8 109.29(11) 2_554 .
O4 P1 O5 105.88(11) 2_554 .
O8 P1 O5 110.29(11) . .
O4 P1 O7 110.72(12) 2_554 3
O8 P1 O7 109.54(10) . 3
O5 P1 O7 111.06(11) . 3
O4 P1 K1 47.57(8) 2_554 2_554
O8 P1 K1 127.83(8) . 2_554
O5 P1 K1 58.52(7) . 2_554
O7 P1 K1 122.16(8) 3 2_554
P1 O7 V2 126.02(12) 3_455 .
P1 O7 K1 138.90(11) 3_455 .
V2 O7 K1 94.22(7) . .
V2 O2 V1 139.77(11) 3 .
V2 O2 K1 96.66(8) 3 .
V1 O2 K1 85.50(6) . .
V1 O1 K1 140.32(11) . 4_545
V2 O9 V2 141.24(10) . 3
V2 O9 K1 98.23(8) . .
V2 O9 K1 89.58(6) 3 .
P1 O8 V2 126.47(11) . .
P1 O8 K1 133.00(10) . 3_455
V2 O8 K1 99.81(7) . 3_455
P1 O4 V1 142.81(14) 2 .
P1 O4 K1 109.02(10) 2 .
V1 O4 K1 101.65(8) . .
V1 O3 K1 132.70(9) . 4_645
P1 O5 V1 127.71(12) . .
P1 O5 K1 96.48(8) . 2_554
V1 O5 K1 135.16(9) . 2_554
V1 O6 V2 139.38(11) . .
V1 O6 K1 98.11(8) . .
V2 O6 K1 86.20(6) . .

loop_
_geom_bond_atom_site_label_1
_geom_bond_atom_site_label_2
_geom_bond_distance
_geom_bond_site_symmetry_2
V1 O1 1.606(2) .
V1 O6 1.685(2) .
V1 O4 1.9471(19) .
V1 O5 1.9599(18) .
V1 O3 2.224(2) .
V1 O2 2.2491(19) .
V1 K1 3.7481(9) .
V2 O2 1.6493(19) 3_455
V2 O9 1.6563(19) .
V2 O8 1.9477(19) .
V2 O7 1.9525(19) .
V2 O9 2.1625(19) 3_455
V2 O6 2.205(2) .
V2 K1 3.6976(9) .
V2 K1 3.7483(8) 3_455
K1 OW1 2.767(3) .
K1 O1 2.801(2) 4
K1 O4 2.834(2) .
K1 O8 2.888(2) 3
K1 O3 2.949(2) 4_655
K1 O7 3.000(2) .
K1 O9 3.077(2) .
K1 O5 3.116(2) 2
K1 O6 3.118(2) .
K1 O2 3.180(2) .
K1 P1 3.6298(10) 2
P1 O4 1.526(2) 2_554
P1 O8 1.5392(19) .
P1 O5 1.5436(19) .
P1 O7 1.5447(19) 3
P1 K1 3.6298(10) 2_554
O7 P1 1.5447(19) 3_455
O2 V2 1.6493(19) 3
O1 K1 2.801(2) 4_545
O9 V2 2.1625(19) 3
O8 K1 2.888(2) 3_455
O4 P1 1.526(2) 2
O3 K1 2.949(2) 4_645
O5 K1 3.116(2) 2_554
